data_1502662
loop_
_publ_author_name
'Maldonado, Carmen R.'
'Mar\'in, Clotilde'
'Olmo, Francisco'
'Huertas, Oscar'
'Quir\'os, Miguel'
'S\'anchez-Moreno, Manuel'
'Rosales, Mar\'ia J'
'Salas, Juan M.'

_publ_section_title
;
 In vitro and in vivo trypanocidal evaluation of nickel complexes with an
 azapurine derivative against Trypanosoma cruzi.
;
_journal_issue 19
_journal_name_full 'Journal of medicinal chemistry'
_journal_page_first 6964
_journal_page_last 6972
_journal_paper_doi 10.1021/jm100581z
_journal_volume 53
_journal_year 2010
_chemical_formula_moiety 'C32 H28 N14 Ni O4'
_chemical_formula_sum 'C32 H28 N14 Ni O4'
_chemical_formula_weight 731.39
_chemical_name_systematic
; 
 ? 
;
_space_group_IT_number 2
_symmetry_cell_setting triclinic
_symmetry_space_group_name_Hall '-P 1'
_symmetry_space_group_name_H-M 'P -1'
_atom_sites_solution_hydrogens geom
_atom_sites_solution_primary heavy
_atom_sites_solution_secondary difmap
_audit_creation_method SHELXL-97
_cell_angle_alpha 73.779(6)
_cell_angle_beta 75.733(5)
_cell_angle_gamma 69.310(4)
_cell_formula_units_Z 2
_cell_length_a 8.738(2)
_cell_length_b 12.350(3)
_cell_length_c 16.754(4)
_cell_measurement_reflns_used 805
_cell_measurement_temperature 298(2)
_cell_measurement_theta_max 18.0
_cell_measurement_theta_min 2.4
_cell_volume 1601.9(7)
_computing_cell_refinement 'Bruker SMART'
_computing_data_collection 'Bruker SMART (Bruker, 1999)'
_computing_data_reduction 'Bruker SAINT (Bruker, 1999)'
_computing_molecular_graphics 'Xtal_GX (Hall & du Boulay, 1997)'
_computing_publication_material SHELXL-97
_computing_structure_refinement 'SHELXL-97 (Sheldrick, 1997)'
_computing_structure_solution 'SHELXS-97 (Sheldrick, 1997)'
_diffrn_ambient_temperature 298(2)
_diffrn_detector_area_resol_mean 8.26
_diffrn_measured_fraction_theta_full 0.980
_diffrn_measured_fraction_theta_max 0.875
_diffrn_measurement_device_type 'Bruker SMART APEX CCD system'
_diffrn_measurement_method '\f and \w scans'
_diffrn_radiation_monochromator graphite
_diffrn_radiation_source 'fine-focus sealed tube'
_diffrn_radiation_type MoK\a
_diffrn_radiation_wavelength 0.71073
_diffrn_reflns_av_R_equivalents 0.0845
_diffrn_reflns_av_sigmaI/netI 0.2360
_diffrn_reflns_limit_h_max 10
_diffrn_reflns_limit_h_min -11
_diffrn_reflns_limit_k_max 12
_diffrn_reflns_limit_k_min -16
_diffrn_reflns_limit_l_max 21
_diffrn_reflns_limit_l_min -18
_diffrn_reflns_number 10086
_diffrn_reflns_theta_full 25.00
_diffrn_reflns_theta_max 28.17
_diffrn_reflns_theta_min 1.80
_diffrn_standards_decay_% 0.1
_diffrn_standards_number 63
_exptl_absorpt_coefficient_mu 0.669
_exptl_absorpt_correction_type none
_exptl_crystal_colour purple
_exptl_crystal_density_diffrn 1.516
_exptl_crystal_density_method 'not measured'
_exptl_crystal_description planar
_exptl_crystal_F_000 756
_exptl_crystal_size_max 0.15
_exptl_crystal_size_mid 0.11
_exptl_crystal_size_min 0.02
_refine_diff_density_max 0.451
_refine_diff_density_min -0.336
_refine_diff_density_rms 0.067
_refine_ls_extinction_method none
_refine_ls_goodness_of_fit_ref 0.707
_refine_ls_hydrogen_treatment constr
_refine_ls_matrix_type full
_refine_ls_number_parameters 464
_refine_ls_number_reflns 6890
_refine_ls_number_restraints 0
_refine_ls_restrained_S_all 0.707
_refine_ls_R_factor_all 0.1599
_refine_ls_R_factor_gt 0.0587
_refine_ls_shift/su_max 0.005
_refine_ls_shift/su_mean 0.000
_refine_ls_structure_factor_coef Fsqd
_refine_ls_weighting_details 'calc w=1/[\s^2^(Fo^2^)+(0.0200P)^2^+0.0000P] where P=(Fo^2^+2Fc^2^)/3'
_refine_ls_weighting_scheme calc
_refine_ls_wR_factor_gt 0.0946
_refine_ls_wR_factor_ref 0.1187
_reflns_number_gt 2433
_reflns_number_total 6890
_reflns_threshold_expression I>2\s(I)
_cod_data_source_file jm100581z_si_002.cif
_cod_data_source_block niaxbpy
_cod_database_code 1502662

loop_
_symmetry_equiv_pos_as_xyz
'x, y, z'
'-x, -y, -z'

loop_
_atom_site_label
_atom_site_type_symbol
_atom_site_fract_x
_atom_site_fract_y
_atom_site_fract_z
_atom_site_U_iso_or_equiv
_atom_site_adp_type
_atom_site_occupancy
_atom_site_symmetry_multiplicity
_atom_site_calc_flag
_atom_site_refinement_flags
Ni Ni 0.49041(8) 0.43758(6) 0.25308(4) 0.0355(2) Uani 1 1 d .
N1A N 0.4130(5) 0.2914(4) 0.4275(3) 0.0422(11) Uani 1 1 d .
N2A N 0.3978(5) 0.3136(4) 0.3470(3) 0.0397(11) Uani 1 1 d .
N3A N 0.3342(5) 0.2369(4) 0.3299(3) 0.0417(11) Uani 1 1 d .
C3AA C 0.3116(6) 0.1660(5) 0.4041(3) 0.0371(13) Uani 1 1 d .
N4A N 0.2489(5) 0.0718(4) 0.4187(3) 0.0472(12) Uani 1 1 d .
C4A C 0.2111(7) 0.0407(5) 0.3503(3) 0.071(2) Uani 1 1 d .
H41A H 0.2956 -0.0298 0.3376 0.085 Uiso 1 1 d R
H42A H 0.2079 0.1038 0.3013 0.085 Uiso 1 1 d R
H43A H 0.1055 0.0265 0.3670 0.085 Uiso 1 1 d R
C5A C 0.2376(6) 0.0041(5) 0.4985(4) 0.0463(15) Uani 1 1 d .
O5A O 0.1888(5) -0.0836(3) 0.5160(2) 0.0618(12) Uani 1 1 d .
N6A N 0.2794(5) 0.0377(4) 0.5607(3) 0.0412(11) Uani 1 1 d .
C6A C 0.2620(7) -0.0346(5) 0.6455(3) 0.0615(17) Uani 1 1 d .
H61A H 0.1467 -0.0271 0.6661 0.074 Uiso 1 1 d R
H62A H 0.3039 -0.0083 0.6822 0.074 Uiso 1 1 d R
H63A H 0.3230 -0.1160 0.6444 0.074 Uiso 1 1 d R
C7A C 0.3449(6) 0.1329(5) 0.5503(3) 0.0439(14) Uani 1 1 d .
O7A O 0.3768(5) 0.1515(3) 0.6104(2) 0.0624(12) Uani 1 1 d .
C7AA C 0.3551(6) 0.1959(5) 0.4649(3) 0.0370(13) Uani 1 1 d .
N1B N 0.8290(5) 0.2791(4) 0.1823(2) 0.0397(11) Uani 1 1 d .
N2B N 0.6634(5) 0.3075(4) 0.1928(2) 0.0405(11) Uani 1 1 d .
N3B N 0.6134(5) 0.2255(4) 0.1747(2) 0.0394(11) Uani 1 1 d .
C3AB C 0.7536(6) 0.1433(5) 0.1539(3) 0.0382(13) Uani 1 1 d .
N4B N 0.7677(5) 0.0390(4) 0.1345(3) 0.0524(13) Uani 1 1 d .
C4B C 0.6196(7) 0.0035(5) 0.1415(4) 0.075(2) Uani 1 1 d .
H41B H 0.6160 -0.0094 0.0882 0.090 Uiso 1 1 d R
H42B H 0.5220 0.0653 0.1572 0.090 Uiso 1 1 d R
H43B H 0.6242 -0.0682 0.1836 0.090 Uiso 1 1 d R
C5B C 0.9193(8) -0.0419(6) 0.1190(4) 0.0615(18) Uani 1 1 d .
O5B O 0.9419(5) -0.1348(4) 0.1030(3) 0.1040(18) Uani 1 1 d .
N6B N 1.0573(6) -0.0073(4) 0.1227(3) 0.0582(13) Uani 1 1 d .
C6B C 1.2198(7) -0.0935(6) 0.1063(4) 0.091(2) Uani 1 1 d .
H61B H 1.2206 -0.1303 0.0627 0.110 Uiso 1 1 d R
H62B H 1.2424 -0.1528 0.1566 0.110 Uiso 1 1 d R
H63B H 1.3033 -0.0540 0.0884 0.110 Uiso 1 1 d R
C7B C 1.0545(7) 0.0965(5) 0.1417(3) 0.0484(15) Uani 1 1 d .
O7B O 1.1814(4) 0.1143(3) 0.1449(2) 0.0604(12) Uani 1 1 d .
C7AB C 0.8887(6) 0.1748(5) 0.1569(3) 0.0364(13) Uani 1 1 d .
N1P N 0.5658(5) 0.5710(3) 0.1570(2) 0.0358(10) Uani 1 1 d .
C2P C 0.6839(6) 0.6178(5) 0.1562(4) 0.0524(16) Uani 1 1 d .
H2P H 0.7391 0.5915 0.2022 0.063 Uiso 1 1 d R
C3P C 0.7255(7) 0.7035(5) 0.0905(4) 0.0546(17) Uani 1 1 d .
H3P H 0.8047 0.7359 0.0934 0.065 Uiso 1 1 d R
C4P C 0.6523(7) 0.7389(5) 0.0218(4) 0.0569(17) Uani 1 1 d .
H4P H 0.6823 0.7941 -0.0244 0.068 Uiso 1 1 d R
C5P C 0.5298(6) 0.6909(5) 0.0214(3) 0.0491(15) Uani 1 1 d .
H5P H 0.4766 0.7145 -0.0252 0.059 Uiso 1 1 d R
C5AP C 0.4881(6) 0.6097(5) 0.0898(3) 0.0378(13) Uani 1 1 d .
C6AP C 0.3561(6) 0.5567(5) 0.0957(3) 0.0354(13) Uani 1 1 d .
C6P C 0.2564(6) 0.5954(5) 0.0353(3) 0.0469(15) Uani 1 1 d .
H6P H 0.2691 0.6558 -0.0112 0.056 Uiso 1 1 d R
C7P C 0.1325(7) 0.5425(5) 0.0452(3) 0.0583(17) Uani 1 1 d .
H7P H 0.0619 0.5675 0.0058 0.070 Uiso 1 1 d R
C8P C 0.1186(7) 0.4535(5) 0.1139(3) 0.0499(15) Uani 1 1 d .
H8P H 0.0379 0.4169 0.1217 0.060 Uiso 1 1 d R
C9P C 0.2236(6) 0.4189(5) 0.1708(3) 0.0469(15) Uani 1 1 d .
H9P H 0.2146 0.3565 0.2162 0.056 Uiso 1 1 d R
N10P N 0.3392(5) 0.4721(4) 0.1644(2) 0.0375(11) Uani 1 1 d .
N1Q N 0.3277(5) 0.5722(4) 0.3143(3) 0.0443(12) Uani 1 1 d .
C2Q C 0.1691(7) 0.6280(5) 0.3059(3) 0.0562(16) Uani 1 1 d .
H2Q H 0.1244 0.6040 0.2713 0.067 Uiso 1 1 d R
C3Q C 0.0672(7) 0.7182(6) 0.3456(4) 0.0689(19) Uani 1 1 d .
H3Q H -0.0432 0.7542 0.3387 0.083 Uiso 1 1 d R
C4Q C 0.1363(9) 0.7519(6) 0.3959(4) 0.076(2) Uani 1 1 d .
H4Q H 0.0724 0.8132 0.4234 0.091 Uiso 1 1 d R
C5Q C 0.2990(8) 0.6979(5) 0.4044(4) 0.0603(17) Uani 1 1 d .
H5Q H 0.3468 0.7214 0.4378 0.072 Uiso 1 1 d R
C5AQ C 0.3916(7) 0.6058(5) 0.3634(3) 0.0481(15) Uani 1 1 d .
C6AQ C 0.5654(7) 0.5373(5) 0.3726(3) 0.0460(15) Uani 1 1 d .
C6Q C 0.6525(8) 0.5641(5) 0.4197(4) 0.0617(18) Uani 1 1 d .
H6Q H 0.6027 0.6273 0.4469 0.074 Uiso 1 1 d R
C7Q C 0.8108(9) 0.4965(7) 0.4254(4) 0.074(2) Uani 1 1 d .
H7Q H 0.8721 0.5137 0.4557 0.089 Uiso 1 1 d R
C8Q C 0.8820(7) 0.4023(6) 0.3862(4) 0.0672(19) Uani 1 1 d .
H8Q H 0.9902 0.3541 0.3905 0.081 Uiso 1 1 d R
C9Q C 0.7895(7) 0.3803(5) 0.3399(3) 0.0581(17) Uani 1 1 d .
H9Q H 0.8374 0.3167 0.3132 0.070 Uiso 1 1 d R
N10Q N 0.6346(5) 0.4481(4) 0.3315(2) 0.0381(11) Uani 1 1 d .

loop_
_atom_site_aniso_label
_atom_site_aniso_U_11
_atom_site_aniso_U_22
_atom_site_aniso_U_33
_atom_site_aniso_U_23
_atom_site_aniso_U_13
_atom_site_aniso_U_12
Ni 0.0341(4) 0.0342(4) 0.0402(4) -0.0045(3) -0.0066(3) -0.0152(3)
N1A 0.054(3) 0.041(3) 0.039(3) -0.010(2) -0.009(2) -0.020(2)
N2A 0.038(3) 0.039(3) 0.038(3) 0.000(2) -0.003(2) -0.015(2)
N3A 0.049(3) 0.041(3) 0.042(3) -0.005(2) -0.006(2) -0.026(2)
C3AA 0.031(3) 0.038(4) 0.038(4) -0.003(3) -0.004(3) -0.009(3)
N4A 0.053(3) 0.056(3) 0.038(3) 0.000(3) -0.009(2) -0.031(3)
C4A 0.091(5) 0.085(5) 0.060(4) -0.011(4) -0.009(4) -0.061(4)
C5A 0.035(3) 0.048(4) 0.050(4) -0.005(3) -0.006(3) -0.010(3)
O5A 0.069(3) 0.054(3) 0.067(3) 0.000(2) -0.010(2) -0.036(2)
N6A 0.037(3) 0.042(3) 0.033(3) 0.000(2) -0.003(2) -0.007(2)
C6A 0.058(4) 0.063(4) 0.049(4) 0.014(3) -0.010(3) -0.021(3)
C7A 0.044(3) 0.042(4) 0.039(4) -0.005(3) -0.004(3) -0.010(3)
O7A 0.083(3) 0.072(3) 0.042(3) -0.008(2) -0.014(2) -0.036(3)
C7AA 0.039(3) 0.037(3) 0.033(3) -0.003(3) -0.003(3) -0.015(3)
N1B 0.038(3) 0.038(3) 0.047(3) -0.008(2) -0.001(2) -0.022(2)
N2B 0.050(3) 0.038(3) 0.036(3) -0.007(2) -0.004(2) -0.019(2)
N3B 0.038(3) 0.038(3) 0.045(3) -0.010(2) -0.006(2) -0.014(2)
C3AB 0.037(3) 0.041(4) 0.038(3) -0.010(3) -0.003(3) -0.014(3)
N4B 0.043(3) 0.043(3) 0.080(4) -0.024(3) -0.001(3) -0.021(3)
C4B 0.058(4) 0.062(5) 0.120(6) -0.031(4) -0.005(4) -0.035(4)
C5B 0.058(4) 0.061(5) 0.078(5) -0.027(4) -0.003(4) -0.029(4)
O5B 0.071(3) 0.069(4) 0.196(5) -0.085(4) 0.006(3) -0.026(3)
N6B 0.049(3) 0.046(3) 0.079(4) -0.025(3) 0.008(3) -0.019(3)
C6B 0.050(4) 0.073(5) 0.139(7) -0.049(5) 0.014(4) -0.004(4)
C7B 0.049(4) 0.050(4) 0.039(4) -0.002(3) 0.003(3) -0.019(3)
O7B 0.036(2) 0.076(3) 0.074(3) -0.015(2) 0.000(2) -0.030(2)
C7AB 0.037(3) 0.040(4) 0.035(3) -0.007(3) 0.001(3) -0.021(3)
N1P 0.034(3) 0.032(3) 0.043(3) -0.003(2) -0.003(2) -0.018(2)
C2P 0.043(4) 0.055(4) 0.064(4) -0.009(3) -0.012(3) -0.021(3)
C3P 0.041(4) 0.048(4) 0.078(5) -0.011(4) 0.004(3) -0.028(3)
C4P 0.053(4) 0.055(4) 0.060(4) 0.001(3) 0.003(3) -0.031(3)
C5P 0.050(4) 0.050(4) 0.042(4) -0.001(3) -0.008(3) -0.016(3)
C5AP 0.035(3) 0.038(3) 0.036(3) -0.006(3) 0.000(3) -0.011(3)
C6AP 0.037(3) 0.040(3) 0.030(3) -0.003(3) -0.005(3) -0.015(3)
C6P 0.057(4) 0.053(4) 0.037(3) 0.006(3) -0.014(3) -0.031(3)
C7P 0.059(4) 0.067(5) 0.054(4) -0.002(4) -0.024(3) -0.024(4)
C8P 0.051(4) 0.061(4) 0.050(4) -0.006(3) -0.013(3) -0.033(3)
C9P 0.047(3) 0.052(4) 0.046(4) -0.004(3) -0.007(3) -0.025(3)
N10P 0.038(3) 0.038(3) 0.040(3) -0.006(2) -0.010(2) -0.016(2)
N1Q 0.044(3) 0.044(3) 0.048(3) -0.011(2) -0.001(2) -0.020(3)
C2Q 0.048(4) 0.054(4) 0.069(4) -0.016(4) -0.003(3) -0.021(3)
C3Q 0.046(4) 0.058(5) 0.097(6) -0.026(4) 0.003(4) -0.012(4)
C4Q 0.077(5) 0.052(5) 0.088(6) -0.031(4) 0.017(4) -0.015(4)
C5Q 0.061(4) 0.060(5) 0.066(4) -0.024(4) 0.004(3) -0.026(4)
C5AQ 0.051(4) 0.048(4) 0.050(4) -0.020(3) 0.004(3) -0.021(3)
C6AQ 0.056(4) 0.053(4) 0.043(4) -0.011(3) -0.004(3) -0.035(3)
C6Q 0.072(5) 0.055(5) 0.070(5) -0.024(4) -0.015(4) -0.024(4)
C7Q 0.083(5) 0.107(7) 0.064(5) -0.030(4) -0.020(4) -0.052(5)
C8Q 0.046(4) 0.098(6) 0.061(5) -0.020(4) -0.019(3) -0.017(4)
C9Q 0.046(4) 0.064(5) 0.065(4) -0.016(3) -0.026(3) -0.005(3)
N10Q 0.041(3) 0.043(3) 0.038(3) -0.013(2) -0.010(2) -0.017(2)

loop_
_atom_type_symbol
_atom_type_description
_atom_type_scat_dispersion_real
_atom_type_scat_dispersion_imag
_atom_type_scat_source
C C 0.0033 0.0016 'International Tables Vol C Tables 4.2.6.8 and 6.1.1.4'
H H 0.0000 0.0000 'International Tables Vol C Tables 4.2.6.8 and 6.1.1.4'
N N 0.0061 0.0033 'International Tables Vol C Tables 4.2.6.8 and 6.1.1.4'
O O 0.0106 0.0060 'International Tables Vol C Tables 4.2.6.8 and 6.1.1.4'
Ni Ni 0.3393 1.1124 'International Tables Vol C Tables 4.2.6.8 and 6.1.1.4'

loop_
_geom_angle_atom_site_label_1
_geom_angle_atom_site_label_2
_geom_angle_atom_site_label_3
_geom_angle
N2B Ni N10P 88.45(16)
N2B Ni N10Q 99.64(17)
N10P Ni N10Q 165.68(16)
N2B Ni N2A 92.59(16)
N10P Ni N2A 99.51(16)
N10Q Ni N2A 91.96(16)
N2B Ni N1Q 176.54(18)
N10P Ni N1Q 94.03(17)
N10Q Ni N1Q 77.45(17)
N2A Ni N1Q 89.38(16)
N2B Ni N1P 90.32(15)
N10P Ni N1P 77.47(16)
N10Q Ni N1P 90.59(15)
N2A Ni N1P 175.76(17)
N1Q Ni N1P 87.86(15)
N2A N1A C7AA 104.4(4)
N1A N2A N3A 113.2(4)
N1A N2A Ni 123.3(3)
N3A N2A Ni 123.1(3)
C3AA N3A N2A 102.9(4)
N3A C3AA C7AA 112.1(5)
N3A C3AA N4A 124.3(5)
C7AA C3AA N4A 123.6(5)
C5A N4A C3AA 117.4(5)
C5A N4A C4A 121.3(5)
C3AA N4A C4A 121.1(5)
N4A C4A H41A 108.8
N4A C4A H42A 110.2
H41A C4A H42A 109.5
N4A C4A H43A 109.4
H41A C4A H43A 109.5
H42A C4A H43A 109.5
O5A C5A N4A 121.5(5)
O5A C5A N6A 120.3(5)
N4A C5A N6A 118.2(5)
C5A N6A C7A 127.2(5)
C5A N6A C6A 116.8(5)
C7A N6A C6A 115.9(4)
N6A C6A H61A 109.1
N6A C6A H62A 109.9
H61A C6A H62A 109.4
N6A C6A H63A 109.5
H61A C6A H63A 109.5
H62A C6A H63A 109.5
O7A C7A C7AA 129.8(5)
O7A C7A N6A 120.0(5)
C7AA C7A N6A 110.1(5)
C3AA C7AA N1A 107.3(5)
C3AA C7AA C7A 123.4(5)
N1A C7AA C7A 129.2(5)
N2B N1B C7AB 105.6(4)
N1B N2B N3B 112.4(4)
N1B N2B Ni 126.8(3)
N3B N2B Ni 119.5(3)
C3AB N3B N2B 104.4(4)
N3B C3AB N4B 126.4(5)
N3B C3AB C7AB 110.4(5)
N4B C3AB C7AB 123.2(5)
C5B N4B C3AB 120.8(5)
C5B N4B C4B 117.7(5)
C3AB N4B C4B 121.0(4)
N4B C4B H41B 109.4
N4B C4B H42B 109.2
H41B C4B H42B 109.5
N4B C4B H43B 109.8
H41B C4B H43B 109.5
H42B C4B H43B 109.5
O5B C5B N4B 125.0(6)
O5B C5B N6B 120.2(6)
N4B C5B N6B 114.9(5)
C7B N6B C5B 128.1(5)
C7B N6B C6B 116.7(5)
C5B N6B C6B 115.2(5)
N6B C6B H61B 109.2
N6B C6B H62B 109.8
H61B C6B H62B 109.4
N6B C6B H63B 109.5
H61B C6B H63B 109.5
H62B C6B H63B 109.5
O7B C7B N6B 121.8(5)
O7B C7B C7AB 126.2(6)
N6B C7B C7AB 112.0(5)
N1B C7AB C3AB 107.2(5)
N1B C7AB C7B 131.6(5)
C3AB C7AB C7B 120.9(5)
C5AP N1P C2P 117.7(5)
C5AP N1P Ni 115.4(3)
C2P N1P Ni 126.9(4)
N1P C2P C3P 122.8(5)
N1P C2P H2P 118.6
C3P C2P H2P 118.7
C4P C3P C2P 119.5(5)
C4P C3P H3P 120.5
C2P C3P H3P 120.0
C3P C4P C5P 118.5(5)
C3P C4P H4P 120.8
C5P C4P H4P 120.6
C5AP C5P C4P 119.6(5)
C5AP C5P H5P 120.3
C4P C5P H5P 120.1
N1P C5AP C5P 121.8(5)
N1P C5AP C6AP 115.0(5)
C5P C5AP C6AP 123.2(5)
N10P C6AP C6P 123.1(4)
N10P C6AP C5AP 115.5(4)
C6P C6AP C5AP 121.4(5)
C6AP C6P C7P 118.5(5)
C6AP C6P H6P 121.3
C7P C6P H6P 120.2
C8P C7P C6P 118.5(5)
C8P C7P H7P 120.8
C6P C7P H7P 120.7
C9P C8P C7P 119.6(5)
C9P C8P H8P 120.4
C7P C8P H8P 120.1
N10P C9P C8P 122.9(5)
N10P C9P H9P 118.7
C8P C9P H9P 118.3
C6AP N10P C9P 117.3(4)
C6AP N10P Ni 116.5(3)
C9P N10P Ni 126.2(4)
C5AQ N1Q C2Q 118.1(5)
C5AQ N1Q Ni 116.0(4)
C2Q N1Q Ni 125.9(4)
N1Q C2Q C3Q 124.1(6)
N1Q C2Q H2Q 117.9
C3Q C2Q H2Q 118.0
C4Q C3Q C2Q 116.7(6)
C4Q C3Q H3Q 121.7
C2Q C3Q H3Q 121.6
C5Q C4Q C3Q 120.3(6)
C5Q C4Q H4Q 120.0
C3Q C4Q H4Q 119.7
C4Q C5Q C5AQ 119.0(6)
C4Q C5Q H5Q 120.5
C5AQ C5Q H5Q 120.4
N1Q C5AQ C5Q 121.6(6)
N1Q C5AQ C6AQ 115.3(5)
C5Q C5AQ C6AQ 123.1(5)
N10Q C6AQ C6Q 122.1(5)
N10Q C6AQ C5AQ 115.5(5)
C6Q C6AQ C5AQ 122.4(6)
C7Q C6Q C6AQ 118.6(6)
C7Q C6Q H6Q 120.8
C6AQ C6Q H6Q 120.6
C6Q C7Q C8Q 120.1(6)
C6Q C7Q H7Q 120.1
C8Q C7Q H7Q 119.8
C7Q C8Q C9Q 118.6(6)
C7Q C8Q H8Q 121.0
C9Q C8Q H8Q 120.4
N10Q C9Q C8Q 122.2(6)
N10Q C9Q H9Q 119.0
C8Q C9Q H9Q 118.8
C9Q N10Q C6AQ 118.2(4)
C9Q N10Q Ni 126.4(4)
C6AQ N10Q Ni 115.3(4)

loop_
_geom_bond_atom_site_label_1
_geom_bond_atom_site_label_2
_geom_bond_distance
Ni N2B 2.080(4)
Ni N10P 2.085(4)
Ni N10Q 2.087(4)
Ni N2A 2.092(4)
Ni N1Q 2.098(4)
Ni N1P 2.121(4)
N1A N2A 1.330(5)
N1A C7AA 1.375(6)
N2A N3A 1.374(5)
N3A C3AA 1.321(5)
C3AA C7AA 1.349(6)
C3AA N4A 1.393(6)
N4A C5A 1.366(6)
N4A C4A 1.445(5)
C4A H41A 0.9600
C4A H42A 0.9600
C4A H43A 0.9600
C5A O5A 1.236(6)
C5A N6A 1.389(6)
N6A C7A 1.433(6)
N6A C6A 1.455(5)
C6A H61A 0.9603
C6A H62A 0.9603
C6A H63A 0.9604
C7A O7A 1.207(5)
C7A C7AA 1.422(6)
N1B N2B 1.341(5)
N1B C7AB 1.355(6)
N2B N3B 1.363(5)
N3B C3AB 1.328(6)
C3AB N4B 1.372(6)
C3AB C7AB 1.383(6)
N4B C5B 1.364(7)
N4B C4B 1.476(5)
C4B H41B 0.9600
C4B H42B 0.9600
C4B H43B 0.9600
C5B O5B 1.189(6)
C5B N6B 1.435(6)
N6B C7B 1.396(6)
N6B C6B 1.459(6)
C6B H61B 0.9602
C6B H62B 0.9601
C6B H63B 0.9601
C7B O7B 1.220(6)
C7B C7AB 1.436(7)
N1P C5AP 1.344(5)
N1P C2P 1.345(5)
C2P C3P 1.374(7)
C2P H2P 0.9300
C3P C4P 1.344(6)
C3P H3P 0.9300
C4P C5P 1.398(6)
C4P H4P 0.9300
C5P C5AP 1.364(6)
C5P H5P 0.9300
C5AP C6AP 1.487(6)
C6AP N10P 1.339(5)
C6AP C6P 1.371(6)
C6P C7P 1.407(6)
C6P H6P 0.9300
C7P C8P 1.365(6)
C7P H7P 0.9300
C8P C9P 1.364(6)
C8P H8P 0.9300
C9P N10P 1.356(5)
C9P H9P 0.9300
N1Q C5AQ 1.319(6)
N1Q C2Q 1.335(6)
C2Q C3Q 1.378(7)
C2Q H2Q 0.9300
C3Q C4Q 1.368(7)
C3Q H3Q 0.9300
C4Q C5Q 1.365(8)
C4Q H4Q 0.9300
C5Q C5AQ 1.390(7)
C5Q H5Q 0.9300
C5AQ C6AQ 1.477(7)
C6AQ N10Q 1.343(6)
C6AQ C6Q 1.391(6)
C6Q C7Q 1.350(8)
C6Q H6Q 0.9300
C7Q C8Q 1.373(8)
C7Q H7Q 0.9300
C8Q C9Q 1.382(6)
C8Q H8Q 0.9300
C9Q N10Q 1.334(6)
C9Q H9Q 0.9300
